data_2239318
loop_
_publ_author_name
'Shao, Ying'
'Xia, Yong-An'
'Wu, Zhu-Hong'
'Liu, Xiao-Long'

_publ_section_title
;
 (<i>E</i>)-3-(Oxolan-2-ylidene)-1-phenylpyrrolidine-2,5-dione
;
_journal_issue 5
_journal_name_full 'Acta Crystallographica Section E'
_journal_page_first o521
_journal_paper_doi 10.1107/S1600536814007193
_journal_volume 70
_journal_year 2014
_chemical_formula_iupac 'C14 H13 N O3'
_chemical_formula_moiety 'C14 H13 N O3'
_chemical_formula_sum 'C14 H13 N O3'
_chemical_formula_weight 243.25
_chemical_name_systematic
;
(<i>E</i>)-3-(Oxolan-2-ylidene)-1-phenylpyrrolidine-2,5-dione
;
_space_group_IT_number 14
_symmetry_cell_setting monoclinic
_symmetry_space_group_name_Hall '-P 2yn'
_symmetry_space_group_name_H-M 'P 1 21/n 1'
_atom_sites_solution_hydrogens geom
_atom_sites_solution_primary direct
_atom_sites_solution_secondary difmap
_audit_creation_method SHELXL-97
_cell_angle_alpha 90.00
_cell_angle_beta 105.177(8)
_cell_angle_gamma 90.00
_cell_formula_units_Z 4
_cell_length_a 8.144(2)
_cell_length_b 13.729(4)
_cell_length_c 11.160(3)
_cell_measurement_reflns_used 4321
_cell_measurement_temperature 296(2)
_cell_measurement_theta_max 25.3
_cell_measurement_theta_min 3.2
_cell_volume 1204.3(6)
_computing_cell_refinement 'CrystalClear (Rigaku, 2000)'
_computing_data_collection 'CrystalClear (Rigaku, 2000)'
_computing_data_reduction 'CrystalStructure (Rigaku, 2000)'
_computing_molecular_graphics 'SHELXTL (Sheldrick, 2008)'
_computing_publication_material 'SHELXTL (Sheldrick, 2008)'
_computing_structure_refinement 'SHELXL97 (Sheldrick, 2008)'
_computing_structure_solution 'SHELXS97 (Sheldrick, 2008)'
_diffrn_ambient_temperature 296(2)
_diffrn_detector_area_resol_mean 7.31
_diffrn_measured_fraction_theta_full 0.997
_diffrn_measured_fraction_theta_max 0.997
_diffrn_measurement_device_type 'Rigaku Mercury CCD'
_diffrn_measurement_method \w
_diffrn_radiation_monochromator graphite
_diffrn_radiation_source 'fine-focus sealed tube'
_diffrn_radiation_type MoK\a
_diffrn_radiation_wavelength 0.71070
_diffrn_reflns_av_R_equivalents 0.0349
_diffrn_reflns_av_sigmaI/netI 0.0250
_diffrn_reflns_limit_h_max 9
_diffrn_reflns_limit_h_min -9
_diffrn_reflns_limit_k_max 15
_diffrn_reflns_limit_k_min -16
_diffrn_reflns_limit_l_max 13
_diffrn_reflns_limit_l_min -13
_diffrn_reflns_number 11234
_diffrn_reflns_theta_full 25.34
_diffrn_reflns_theta_max 25.34
_diffrn_reflns_theta_min 3.15
_exptl_absorpt_coefficient_mu 0.095
_exptl_absorpt_correction_T_max 0.977
_exptl_absorpt_correction_T_min 0.736
_exptl_absorpt_correction_type multi-scan
_exptl_absorpt_process_details '(CrystalClear; Rigaku, 2000)'
_exptl_crystal_colour colorless
_exptl_crystal_density_diffrn 1.342
_exptl_crystal_density_method 'not measured'
_exptl_crystal_description block
_exptl_crystal_F_000 512
_exptl_crystal_size_max 0.30
_exptl_crystal_size_mid 0.28
_exptl_crystal_size_min 0.25
_refine_diff_density_max 0.231
_refine_diff_density_min -0.209
_refine_ls_extinction_method none
_refine_ls_goodness_of_fit_ref 1.084
_refine_ls_hydrogen_treatment constr
_refine_ls_matrix_type full
_refine_ls_number_parameters 164
_refine_ls_number_reflns 2201
_refine_ls_number_restraints 0
_refine_ls_restrained_S_all 1.084
_refine_ls_R_factor_all 0.0889
_refine_ls_R_factor_gt 0.0750
_refine_ls_shift/su_max 0.000
_refine_ls_shift/su_mean 0.000
_refine_ls_structure_factor_coef Fsqd
_refine_ls_weighting_details 'calc w=1/[\s^2^(Fo^2^)+(0.0555P)^2^+0.8273P] where P=(Fo^2^+2Fc^2^)/3'
_refine_ls_weighting_scheme calc
_refine_ls_wR_factor_gt 0.1528
_refine_ls_wR_factor_ref 0.1608
_reflns_number_gt 1893
_reflns_number_total 2201
_reflns_threshold_expression I>2\s(I)
_cod_data_source_file hb7212sup1.cif
_cod_data_source_block I
_cod_original_cell_volume 1204.2(6)
_cod_original_sg_symbol_H-M 'P 21/n'
_cod_database_code 2239318
_cod_database_fobs_code 2239318

loop_
_symmetry_equiv_pos_as_xyz
'x, y, z'
'-x+1/2, y+1/2, -z+1/2'
'-x, -y, -z'
'x-1/2, -y-1/2, z-1/2'

loop_
_atom_site_type_symbol
_atom_site_label
_atom_site_fract_x
_atom_site_fract_y
_atom_site_fract_z
_atom_site_U_iso_or_equiv
_atom_site_adp_type
_atom_site_calc_flag
_atom_site_refinement_flags
_atom_site_occupancy
_atom_site_symmetry_multiplicity
O O1 0.5949(3) 0.34863(14) 0.08693(17) 0.0660(6) Uani d . 1 1
O O2 0.3330(3) 0.05454(15) -0.01104(17) 0.0632(6) Uani d . 1 1
O O3 0.4751(3) 0.32363(14) -0.31330(16) 0.0612(6) Uani d . 1 1
N N1 0.4759(3) 0.19466(15) 0.06629(18) 0.0505(6) Uani d . 1 1
C C1 0.5003(3) 0.1742(2) 0.1954(2) 0.0526(7) Uani d . 1 1
C C2 0.4297(4) 0.2340(2) 0.2671(3) 0.0720(9) Uani d . 1 1
H H2 0.3637 0.2873 0.2323 0.086 Uiso calc R 1 1
C C3 0.4596(6) 0.2129(3) 0.3938(3) 0.0938(13) Uani d . 1 1
H H3 0.4153 0.2531 0.4447 0.113 Uiso calc R 1 1
C C4 0.5547(6) 0.1324(4) 0.4428(3) 0.0986(14) Uani d . 1 1
H H4 0.5739 0.1185 0.5269 0.118 Uiso calc R 1 1
C C5 0.6209(5) 0.0727(3) 0.3697(3) 0.0866(11) Uani d . 1 1
H H5 0.6835 0.0180 0.4035 0.104 Uiso calc R 1 1
C C6 0.5947(4) 0.0937(2) 0.2458(3) 0.0639(8) Uani d . 1 1
H H6 0.6406 0.0536 0.1957 0.077 Uiso calc R 1 1
C C7 0.5310(3) 0.28121(19) 0.0200(2) 0.0514(6) Uani d . 1 1
C C8 0.4917(3) 0.27047(19) -0.1134(2) 0.0507(6) Uani d . 1 1
C C9 0.4145(4) 0.1720(2) -0.1479(2) 0.0571(7) Uani d . 1 1
H H9A 0.3038 0.1775 -0.2069 0.069 Uiso calc R 1 1
H H9B 0.4875 0.1319 -0.1838 0.069 Uiso calc R 1 1
C C10 0.3991(3) 0.1303(2) -0.0279(2) 0.0503(6) Uani d . 1 1
C C11 0.5168(3) 0.34047(19) -0.1899(2) 0.0508(7) Uani d . 1 1
C C12 0.5857(4) 0.4404(2) -0.1610(3) 0.0603(7) Uani d . 1 1
H H12A 0.7015 0.4385 -0.1089 0.072 Uiso calc R 1 1
H H12B 0.5161 0.4776 -0.1189 0.072 Uiso calc R 1 1
C C13 0.5797(6) 0.4839(3) -0.2852(3) 0.0956(13) Uani d . 1 1
H H13A 0.5089 0.5418 -0.2989 0.115 Uiso calc R 1 1
H H13B 0.6932 0.5019 -0.2895 0.115 Uiso calc R 1 1
C C14 0.5080(4) 0.4095(2) -0.3792(3) 0.0679(8) Uani d . 1 1
H H14A 0.4032 0.4329 -0.4351 0.081 Uiso calc R 1 1
H H14B 0.5878 0.3943 -0.4276 0.081 Uiso calc R 1 1

loop_
_atom_site_aniso_label
_atom_site_aniso_U_11
_atom_site_aniso_U_22
_atom_site_aniso_U_33
_atom_site_aniso_U_12
_atom_site_aniso_U_13
_atom_site_aniso_U_23
O1 0.0912(15) 0.0522(11) 0.0478(11) -0.0092(11) 0.0059(10) -0.0045(9)
O2 0.0689(13) 0.0623(12) 0.0580(11) -0.0180(10) 0.0161(9) -0.0065(10)
O3 0.0833(14) 0.0570(11) 0.0427(10) -0.0044(10) 0.0154(9) 0.0014(9)
N1 0.0628(14) 0.0465(12) 0.0390(11) -0.0043(10) 0.0080(9) -0.0018(9)
C1 0.0590(16) 0.0550(16) 0.0420(14) -0.0120(13) 0.0103(12) -0.0030(12)
C2 0.086(2) 0.068(2) 0.0651(19) -0.0158(17) 0.0259(17) -0.0166(16)
C3 0.120(3) 0.108(3) 0.066(2) -0.048(3) 0.046(2) -0.038(2)
C4 0.114(3) 0.128(4) 0.048(2) -0.053(3) 0.010(2) 0.008(2)
C5 0.084(2) 0.112(3) 0.056(2) -0.020(2) 0.0052(17) 0.022(2)
C6 0.0620(18) 0.073(2) 0.0542(17) -0.0030(15) 0.0099(13) 0.0091(14)
C7 0.0576(16) 0.0468(15) 0.0464(14) 0.0016(12) 0.0077(12) -0.0012(12)
C8 0.0559(16) 0.0484(14) 0.0445(14) 0.0023(12) 0.0074(11) -0.0001(12)
C9 0.0667(18) 0.0587(17) 0.0431(14) -0.0069(14) 0.0092(12) -0.0059(12)
C10 0.0478(15) 0.0512(15) 0.0496(15) 0.0000(12) 0.0085(11) -0.0050(12)
C11 0.0532(15) 0.0532(15) 0.0435(14) 0.0046(12) 0.0080(11) -0.0025(12)
C12 0.0725(19) 0.0493(15) 0.0572(16) 0.0014(14) 0.0136(14) -0.0015(13)
C13 0.153(4) 0.067(2) 0.069(2) -0.030(2) 0.032(2) 0.0000(18)
C14 0.086(2) 0.0648(19) 0.0566(17) 0.0054(16) 0.0264(16) 0.0122(15)

loop_
_atom_type_symbol
_atom_type_description
_atom_type_scat_dispersion_real
_atom_type_scat_dispersion_imag
_atom_type_scat_source
C C 0.0033 0.0016 'International Tables Vol C Tables 4.2.6.8 and 6.1.1.4'
H H 0.0000 0.0000 'International Tables Vol C Tables 4.2.6.8 and 6.1.1.4'
N N 0.0061 0.0033 'International Tables Vol C Tables 4.2.6.8 and 6.1.1.4'
O O 0.0106 0.0060 'International Tables Vol C Tables 4.2.6.8 and 6.1.1.4'

loop_
_geom_angle_atom_site_label_1
_geom_angle_atom_site_label_2
_geom_angle_atom_site_label_3
_geom_angle
C11 O3 C14 110.3(2)
C10 N1 C7 112.4(2)
C10 N1 C1 123.6(2)
C7 N1 C1 124.0(2)
C2 C1 C6 121.0(3)
C2 C1 N1 120.0(3)
C6 C1 N1 118.9(3)
C1 C2 C3 118.4(4)
C1 C2 H2 120.8
C3 C2 H2 120.8
C4 C3 C2 119.8(4)
C4 C3 H3 120.1
C2 C3 H3 120.1
C5 C4 C3 121.0(3)
C5 C4 H4 119.5
C3 C4 H4 119.5
C4 C5 C6 119.6(4)
C4 C5 H5 120.2
C6 C5 H5 120.2
C5 C6 C1 120.1(3)
C5 C6 H6 119.9
C1 C6 H6 119.9
O1 C7 N1 122.7(2)
O1 C7 C8 130.7(3)
N1 C7 C8 106.5(2)
C11 C8 C7 123.7(2)
C11 C8 C9 127.5(2)
C7 C8 C9 108.7(2)
C10 C9 C8 104.1(2)
C10 C9 H9A 110.9
C8 C9 H9A 110.9
C10 C9 H9B 110.9
C8 C9 H9B 110.9
H9A C9 H9B 108.9
O2 C10 N1 124.1(2)
O2 C10 C9 128.0(2)
N1 C10 C9 107.9(2)
C8 C11 O3 119.3(2)
C8 C11 C12 129.6(2)
O3 C11 C12 111.1(2)
C11 C12 C13 104.4(2)
C11 C12 H12A 110.9
C13 C12 H12A 110.9
C11 C12 H12B 110.9
C13 C12 H12B 110.9
H12A C12 H12B 108.9
C14 C13 C12 107.1(3)
C14 C13 H13A 110.3
C12 C13 H13A 110.3
C14 C13 H13B 110.3
C12 C13 H13B 110.3
H13A C13 H13B 108.6
O3 C14 C13 107.1(2)
O3 C14 H14A 110.3
C13 C14 H14A 110.3
O3 C14 H14B 110.3
C13 C14 H14B 110.3
H14A C14 H14B 108.6

loop_
_geom_bond_atom_site_label_1
_geom_bond_atom_site_label_2
_geom_bond_distance
O1 C7 1.217(3)
O2 C10 1.208(3)
O3 C11 1.349(3)
O3 C14 1.451(3)
N1 C10 1.390(3)
N1 C7 1.414(3)
N1 C1 1.430(3)
C1 C2 1.372(4)
C1 C6 1.379(4)
C2 C3 1.402(5)
C2 H2 0.9300
C3 C4 1.378(6)
C3 H3 0.9300
C4 C5 1.364(6)
C4 H4 0.9300
C5 C6 1.374(4)
C5 H5 0.9300
C6 H6 0.9300
C7 C8 1.447(4)
C8 C11 1.336(4)
C8 C9 1.498(4)
C9 C10 1.492(4)
C9 H9A 0.9700
C9 H9B 0.9700
C11 C12 1.486(4)
C12 C13 1.498(4)
C12 H12A 0.9700
C12 H12B 0.9700
C13 C14 1.472(4)
C13 H13A 0.9700
C13 H13B 0.9700
C14 H14A 0.9700
C14 H14B 0.9700

loop_
_geom_hbond_atom_site_label_D
_geom_hbond_atom_site_label_H
_geom_hbond_atom_site_label_A
_geom_hbond_site_symmetry_A
_geom_hbond_distance_DH
_geom_hbond_distance_HA
_geom_hbond_distance_DA
_geom_hbond_angle_DHA
C6 H6 O2 3_655 0.93 2.59 3.487(4) 161
C9 H9A O1 4_565 0.97 2.50 3.403(3) 154
C14 H14A O2 2_554 0.97 2.50 3.376(4) 150
C14 H14B O2 4_665 0.97 2.51 3.384(4) 149

loop_
_geom_torsion_atom_site_label_1
_geom_torsion_atom_site_label_2
_geom_torsion_atom_site_label_3
_geom_torsion_atom_site_label_4
_geom_torsion
C10 N1 C1 C2 -120.8(3)
C7 N1 C1 C2 60.9(4)
C10 N1 C1 C6 58.9(4)
C7 N1 C1 C6 -119.3(3)
C6 C1 C2 C3 1.7(4)
N1 C1 C2 C3 -178.6(3)
C1 C2 C3 C4 -1.4(5)
C2 C3 C4 C5 0.1(6)
C3 C4 C5 C6 0.9(6)
C4 C5 C6 C1 -0.7(5)
C2 C1 C6 C5 -0.6(4)
N1 C1 C6 C5 179.6(3)
C10 N1 C7 O1 176.9(3)
C1 N1 C7 O1 -4.7(4)
C10 N1 C7 C8 -1.9(3)
C1 N1 C7 C8 176.5(2)
O1 C7 C8 C11 -2.6(5)
N1 C7 C8 C11 176.1(2)
O1 C7 C8 C9 179.6(3)
N1 C7 C8 C9 -1.7(3)
C11 C8 C9 C10 -173.3(3)
C7 C8 C9 C10 4.4(3)
C7 N1 C10 O2 -175.2(3)
C1 N1 C10 O2 6.4(4)
C7 N1 C10 C9 4.8(3)
C1 N1 C10 C9 -173.6(2)
C8 C9 C10 O2 174.5(3)
C8 C9 C10 N1 -5.5(3)
C7 C8 C11 O3 -179.6(2)
C9 C8 C11 O3 -2.2(4)
C7 C8 C11 C12 -0.3(5)
C9 C8 C11 C12 177.1(3)
C14 O3 C11 C8 178.4(3)
C14 O3 C11 C12 -1.0(3)
C8 C11 C12 C13 -179.0(3)
O3 C11 C12 C13 0.3(4)
C11 C12 C13 C14 0.5(4)
C11 O3 C14 C13 1.3(4)
C12 C13 C14 O3 -1.0(4)
